data_4079613
loop_
_publ_author_name
'Fischer, Reinald'
'Suxdorf, Regina'
'G\"orls, Helmar'
'Westerhausen, Matthias'

_publ_section_title
;
 Synthesis, Crystal Structures, and Solution Behavior of Organomagnesium
 Derivatives of Alkane-1,4-diide as Well as -1,5-diide
;
_journal_issue 21
_journal_name_full Organometallics
_journal_page_first 7579
_journal_paper_doi 10.1021/om300880f
_journal_volume 31
_journal_year 2012
_chemical_formula_moiety "'C28 H50 Li2 Mg N4'"
_chemical_formula_sum 'C28 H50 Li2 Mg N4'
_chemical_formula_weight 480.91
_space_group_IT_number 4
_symmetry_cell_setting monoclinic
_symmetry_space_group_name_Hall 'P 2yb'
_symmetry_space_group_name_H-M 'P 1 21 1'
_atom_sites_solution_hydrogens geom
_atom_sites_solution_primary direct
_atom_sites_solution_secondary difmap
_audit_creation_method SHELXL-97
_cell_angle_alpha 90.00
_cell_angle_beta 93.891(1)
_cell_angle_gamma 90.00
_cell_formula_units_Z 2
_cell_length_a 11.1834(2)
_cell_length_b 9.7428(1)
_cell_length_c 14.1830(3)
_cell_measurement_reflns_used 9553
_cell_measurement_temperature 133(2)
_cell_measurement_theta_max 27.50
_cell_measurement_theta_min 2.54
_cell_volume 1541.78(5)
_computing_cell_refinement DENZO
_computing_data_collection COLLECT
_computing_data_reduction DENZO
_computing_molecular_graphics SHELXTL/PC
_computing_publication_material SHELXL-97
_computing_structure_refinement 'SHELXL-97 (Sheldrick, 2008)'
_computing_structure_solution 'SHELXS-97 (Sheldrick, 2008)'
_diffrn_ambient_temperature 133(2)
_diffrn_measured_fraction_theta_full 0.994
_diffrn_measured_fraction_theta_max 0.994
_diffrn_measurement_device_type KappaCCD
_diffrn_measurement_method 'phi- + omega-scan'
_diffrn_radiation_monochromator graphite
_diffrn_radiation_source 'fine-focus sealed tube'
_diffrn_radiation_type MoK\a
_diffrn_radiation_wavelength 0.71073
_diffrn_reflns_av_R_equivalents 0.0172
_diffrn_reflns_av_sigmaI/netI 0.0301
_diffrn_reflns_limit_h_max 14
_diffrn_reflns_limit_h_min -10
_diffrn_reflns_limit_k_max 12
_diffrn_reflns_limit_k_min -12
_diffrn_reflns_limit_l_max 18
_diffrn_reflns_limit_l_min -18
_diffrn_reflns_number 9553
_diffrn_reflns_theta_full 27.50
_diffrn_reflns_theta_max 27.50
_diffrn_reflns_theta_min 2.54
_exptl_absorpt_coefficient_mu 0.078
_exptl_absorpt_correction_type none
_exptl_crystal_colour colourless
_exptl_crystal_density_diffrn 1.036
_exptl_crystal_density_method 'not measured'
_exptl_crystal_description prism
_exptl_crystal_F_000 528
_exptl_crystal_size_max 0.06
_exptl_crystal_size_mid 0.05
_exptl_crystal_size_min 0.04
_refine_diff_density_max 0.145
_refine_diff_density_min -0.141
_refine_diff_density_rms 0.032
_refine_ls_abs_structure_details 'Flack H D (1983), Acta Cryst. A39, 876-881'
_refine_ls_abs_structure_Flack -0.06(15)
_refine_ls_extinction_method none
_refine_ls_goodness_of_fit_ref 1.089
_refine_ls_hydrogen_treatment refall
_refine_ls_matrix_type full
_refine_ls_number_parameters 516
_refine_ls_number_reflns 6913
_refine_ls_number_restraints 1
_refine_ls_restrained_S_all 1.089
_refine_ls_R_factor_all 0.0379
_refine_ls_R_factor_gt 0.0358
_refine_ls_shift/su_max 0.000
_refine_ls_shift/su_mean 0.000
_refine_ls_structure_factor_coef Fsqd
_refine_ls_weighting_details 'calc w=1/[\s^2^(Fo^2^)+(0.0219P)^2^+0.5292P] where P=(Fo^2^+2Fc^2^)/3'
_refine_ls_weighting_scheme calc
_refine_ls_wR_factor_gt 0.0828
_refine_ls_wR_factor_ref 0.0849
_reflns_number_gt 6696
_reflns_number_total 6913
_reflns_threshold_expression >2sigma(I)
_cod_data_source_file om300880f_si_001.cif
_cod_data_source_block FO4428
_cod_original_sg_symbol_H-M 'P 21'
_cod_database_code 4079613

loop_
_symmetry_equiv_pos_as_xyz
'x, y, z'
'-x, y+1/2, -z'

loop_
_atom_site_label
_atom_site_type_symbol
_atom_site_fract_x
_atom_site_fract_y
_atom_site_fract_z
_atom_site_U_iso_or_equiv
_atom_site_adp_type
_atom_site_occupancy
_atom_site_symmetry_multiplicity
_atom_site_calc_flag
Mg1 Mg 0.26653(4) 0.44962(5) 0.75722(3) 0.01874(10) Uani 1 1 d
Li1 Li 0.4376(2) 0.6242(3) 0.72959(19) 0.0240(5) Uani 1 1 d
Li2 Li 0.0763(2) 0.2964(3) 0.77402(19) 0.0241(5) Uani 1 1 d
N1 N 0.60256(11) 0.72091(13) 0.76049(9) 0.0239(3) Uani 1 1 d
N2 N 0.41460(12) 0.75063(14) 0.60822(9) 0.0240(3) Uani 1 1 d
N3 N -0.06720(12) 0.15368(14) 0.74487(9) 0.0251(3) Uani 1 1 d
N4 N 0.01041(11) 0.32488(13) 0.90704(9) 0.0228(3) Uani 1 1 d
C1 C 0.42854(14) 0.40145(16) 0.67932(11) 0.0229(3) Uani 1 1 d
H1B H 0.5027(18) 0.457(2) 0.6652(13) 0.032(5) Uiso 1 1 d
H1A H 0.3915(18) 0.375(2) 0.6143(15) 0.035(5) Uiso 1 1 d
C2 C 0.46702(15) 0.26629(17) 0.72989(12) 0.0258(3) Uani 1 1 d
H2B H 0.5301(18) 0.212(2) 0.6942(14) 0.031(5) Uiso 1 1 d
H2A H 0.5111(18) 0.286(2) 0.7950(15) 0.034(5) Uiso 1 1 d
C3 C 0.36174(15) 0.17084(16) 0.74679(12) 0.0263(3) Uani 1 1 d
H3B H 0.3914(17) 0.077(2) 0.7719(13) 0.029(5) Uiso 1 1 d
H3A H 0.3202(18) 0.148(2) 0.6838(15) 0.036(5) Uiso 1 1 d
C4 C 0.27003(14) 0.23536(15) 0.81027(11) 0.0231(3) Uani 1 1 d
H4B H 0.2078(19) 0.160(2) 0.8209(15) 0.041(6) Uiso 1 1 d
H4A H 0.3109(19) 0.252(2) 0.8745(15) 0.036(5) Uiso 1 1 d
C5 C 0.31357(13) 0.62243(15) 0.85562(11) 0.0211(3) Uani 1 1 d
C6 C 0.27901(14) 0.76170(16) 0.85285(11) 0.0226(3) Uani 1 1 d
H6 H 0.2353(17) 0.8018(19) 0.7979(13) 0.024(5) Uiso 1 1 d
C7 C 0.30595(14) 0.85465(16) 0.92594(12) 0.0260(3) Uani 1 1 d
H7 H 0.2806(17) 0.951(2) 0.9173(13) 0.033(5) Uiso 1 1 d
C8 C 0.36824(15) 0.81010(18) 1.00830(12) 0.0276(3) Uani 1 1 d
H8 H 0.3866(17) 0.865(2) 1.0555(14) 0.029(5) Uiso 1 1 d
C9 C 0.40359(14) 0.67359(18) 1.01617(11) 0.0273(3) Uani 1 1 d
H9 H 0.4481(18) 0.638(2) 1.0750(15) 0.037(5) Uiso 1 1 d
C10 C 0.37718(14) 0.58397(16) 0.94141(11) 0.0234(3) Uani 1 1 d
H10 H 0.4035(18) 0.494(2) 0.9497(14) 0.033(5) Uiso 1 1 d
C11 C 0.09364(13) 0.48578(15) 0.67458(11) 0.0222(3) Uani 1 1 d
C12 C 0.06580(15) 0.41070(16) 0.59139(12) 0.0257(3) Uani 1 1 d
H12 H 0.1126(17) 0.325(2) 0.5802(13) 0.031(5) Uiso 1 1 d
C13 C -0.02450(15) 0.4471(2) 0.52311(11) 0.0306(3) Uani 1 1 d
H13 H -0.0417(19) 0.390(2) 0.4679(16) 0.042(6) Uiso 1 1 d
C14 C -0.09052(16) 0.56499(18) 0.53470(13) 0.0304(4) Uani 1 1 d
H14 H -0.1534(18) 0.597(2) 0.4842(14) 0.032(5) Uiso 1 1 d
C15 C -0.06591(14) 0.64527(17) 0.61417(13) 0.0281(3) Uani 1 1 d
H15 H -0.1094(19) 0.737(2) 0.6213(15) 0.036(5) Uiso 1 1 d
C16 C 0.02314(14) 0.60524(16) 0.68220(11) 0.0240(3) Uani 1 1 d
H16 H 0.0349(17) 0.663(2) 0.7363(14) 0.030(5) Uiso 1 1 d
C17 C 0.62532(15) 0.78153(18) 0.66829(13) 0.0286(3) Uani 1 1 d
H17B H 0.6920(19) 0.850(2) 0.6769(15) 0.038(6) Uiso 1 1 d
H17A H 0.6542(18) 0.712(2) 0.6265(14) 0.034(5) Uiso 1 1 d
C18 C 0.51428(15) 0.84918(17) 0.62192(12) 0.0276(3) Uani 1 1 d
H18B H 0.4857(18) 0.928(2) 0.6621(14) 0.036(5) Uiso 1 1 d
H18A H 0.5332(18) 0.894(2) 0.5638(15) 0.036(5) Uiso 1 1 d
C19 C 0.30045(17) 0.8248(2) 0.59313(14) 0.0363(4) Uani 1 1 d
H19C H 0.298(2) 0.887(2) 0.5364(16) 0.043(6) Uiso 1 1 d
H19B H 0.231(2) 0.757(2) 0.5893(16) 0.046(6) Uiso 1 1 d
H19A H 0.2914(19) 0.888(2) 0.6495(15) 0.036(5) Uiso 1 1 d
C20 C 0.4300(2) 0.6654(2) 0.52419(12) 0.0361(4) Uani 1 1 d
H20C H 0.361(2) 0.599(2) 0.5142(16) 0.043(6) Uiso 1 1 d
H20B H 0.4274(19) 0.724(2) 0.4670(16) 0.041(6) Uiso 1 1 d
H20A H 0.5077(18) 0.610(2) 0.5317(14) 0.031(5) Uiso 1 1 d
C21 C 0.69903(16) 0.6255(2) 0.79041(15) 0.0355(4) Uani 1 1 d
H21C H 0.782(2) 0.676(2) 0.8002(15) 0.040(6) Uiso 1 1 d
H21B H 0.7064(19) 0.559(2) 0.7456(15) 0.037(6) Uiso 1 1 d
H21A H 0.6822(19) 0.585(2) 0.8541(16) 0.040(6) Uiso 1 1 d
C22 C 0.59562(16) 0.8272(2) 0.83317(13) 0.0311(3) Uani 1 1 d
H22C H 0.6763(18) 0.879(2) 0.8426(14) 0.032(5) Uiso 1 1 d
H22B H 0.5835(19) 0.786(2) 0.8923(15) 0.036(5) Uiso 1 1 d
H22A H 0.528(2) 0.894(2) 0.8140(15) 0.041(6) Uiso 1 1 d
C23 C -0.14171(15) 0.17329(18) 0.82622(12) 0.0287(3) Uani 1 1 d
H23A H -0.1947(18) 0.091(2) 0.8343(15) 0.036(5) Uiso 1 1 d
H23B H -0.1986(18) 0.249(2) 0.8101(14) 0.032(5) Uiso 1 1 d
C24 C -0.06659(15) 0.20342(17) 0.91639(11) 0.0254(3) Uani 1 1 d
H24B H -0.1196(17) 0.2146(19) 0.9693(13) 0.025(5) Uiso 1 1 d
H24A H -0.0132(17) 0.121(2) 0.9286(14) 0.031(5) Uiso 1 1 d
C25 C 0.09774(16) 0.3335(2) 0.98888(12) 0.0307(4) Uani 1 1 d
H25C H 0.1430(18) 0.250(2) 0.9911(13) 0.029(5) Uiso 1 1 d
H25B H 0.1529(17) 0.414(2) 0.9825(13) 0.028(5) Uiso 1 1 d
H25A H 0.056(2) 0.343(3) 1.0492(17) 0.046(6) Uiso 1 1 d
C26 C -0.06111(15) 0.45154(19) 0.90086(12) 0.0306(3) Uani 1 1 d
H26C H -0.0040(17) 0.533(2) 0.8998(14) 0.027(5) Uiso 1 1 d
H26B H -0.1078(18) 0.463(2) 0.9565(14) 0.035(5) Uiso 1 1 d
H26A H -0.1148(18) 0.444(2) 0.8422(14) 0.035(5) Uiso 1 1 d
C27 C -0.14279(18) 0.1688(2) 0.65653(13) 0.0368(4) Uani 1 1 d
H27C H -0.0945(19) 0.149(2) 0.6044(15) 0.037(6) Uiso 1 1 d
H27B H -0.1736(19) 0.260(2) 0.6528(15) 0.036(5) Uiso 1 1 d
H27A H -0.214(2) 0.104(2) 0.6533(15) 0.041(6) Uiso 1 1 d
C28 C -0.01400(18) 0.01582(19) 0.74748(14) 0.0340(4) Uani 1 1 d
H28C H 0.0348(18) 0.002(2) 0.8049(15) 0.031(5) Uiso 1 1 d
H28B H -0.078(2) -0.063(3) 0.7442(15) 0.045(6) Uiso 1 1 d
H28A H 0.0372(18) 0.008(2) 0.6949(15) 0.034(5) Uiso 1 1 d

loop_
_atom_site_aniso_label
_atom_site_aniso_U_11
_atom_site_aniso_U_22
_atom_site_aniso_U_33
_atom_site_aniso_U_23
_atom_site_aniso_U_13
_atom_site_aniso_U_12
Mg1 0.0185(2) 0.0154(2) 0.0223(2) -0.0010(2) 0.00073(17) 0.00038(19)
Li1 0.0242(12) 0.0234(13) 0.0247(13) 0.0029(10) 0.0035(10) -0.0021(10)
Li2 0.0226(12) 0.0225(13) 0.0271(13) 0.0009(10) 0.0015(10) -0.0019(10)
N1 0.0210(6) 0.0227(7) 0.0282(7) 0.0037(5) 0.0030(5) 0.0001(5)
N2 0.0276(7) 0.0220(6) 0.0220(6) 0.0007(5) 0.0006(5) 0.0017(5)
N3 0.0267(6) 0.0245(7) 0.0239(6) -0.0004(5) 0.0007(5) -0.0054(5)
N4 0.0233(6) 0.0206(6) 0.0245(6) -0.0005(5) 0.0011(5) 0.0007(5)
C1 0.0261(7) 0.0205(7) 0.0222(7) 0.0008(5) 0.0034(6) 0.0019(6)
C2 0.0264(8) 0.0272(8) 0.0244(8) 0.0035(6) 0.0060(6) 0.0087(6)
C3 0.0349(8) 0.0173(7) 0.0267(8) 0.0009(6) 0.0023(6) 0.0066(6)
C4 0.0237(7) 0.0190(7) 0.0266(8) 0.0027(6) 0.0025(6) 0.0016(6)
C5 0.0198(7) 0.0212(7) 0.0225(7) -0.0025(6) 0.0036(5) -0.0004(5)
C6 0.0225(7) 0.0238(7) 0.0218(7) 0.0009(6) 0.0027(6) 0.0022(6)
C7 0.0286(8) 0.0195(7) 0.0308(8) -0.0042(6) 0.0090(6) 0.0003(6)
C8 0.0300(8) 0.0284(8) 0.0251(8) -0.0102(7) 0.0059(6) -0.0050(6)
C9 0.0284(8) 0.0316(8) 0.0214(7) -0.0009(6) -0.0017(6) -0.0033(6)
C10 0.0229(7) 0.0205(7) 0.0267(8) -0.0001(6) 0.0016(6) 0.0006(6)
C11 0.0213(7) 0.0207(7) 0.0244(7) 0.0033(5) -0.0005(6) -0.0010(5)
C12 0.0291(8) 0.0213(7) 0.0265(8) 0.0006(6) 0.0010(6) 0.0008(6)
C13 0.0390(9) 0.0286(8) 0.0232(7) -0.0005(7) -0.0054(6) -0.0062(8)
C14 0.0280(8) 0.0315(9) 0.0305(8) 0.0108(7) -0.0064(7) -0.0034(6)
C15 0.0223(7) 0.0249(8) 0.0371(9) 0.0078(6) 0.0030(6) 0.0025(6)
C16 0.0227(7) 0.0247(8) 0.0248(8) -0.0015(6) 0.0021(6) -0.0008(6)
C17 0.0250(8) 0.0286(8) 0.0333(9) 0.0052(7) 0.0090(6) -0.0038(6)
C18 0.0335(8) 0.0202(7) 0.0291(8) 0.0065(6) 0.0032(6) -0.0017(6)
C19 0.0332(9) 0.0391(10) 0.0357(10) 0.0090(8) -0.0037(7) 0.0082(8)
C20 0.0587(12) 0.0283(9) 0.0212(8) 0.0005(7) 0.0013(8) 0.0028(8)
C21 0.0268(8) 0.0338(9) 0.0455(11) 0.0052(8) -0.0013(7) 0.0054(7)
C22 0.0273(8) 0.0335(9) 0.0325(9) -0.0048(7) 0.0015(6) -0.0062(7)
C23 0.0248(7) 0.0290(8) 0.0329(9) 0.0001(7) 0.0058(6) -0.0080(7)
C24 0.0293(8) 0.0234(8) 0.0243(7) 0.0025(6) 0.0080(6) -0.0016(6)
C25 0.0302(8) 0.0381(10) 0.0234(8) -0.0041(7) -0.0012(6) 0.0016(7)
C26 0.0357(8) 0.0224(7) 0.0340(9) -0.0025(7) 0.0042(7) 0.0036(7)
C27 0.0358(9) 0.0433(11) 0.0307(9) 0.0009(8) -0.0033(7) -0.0116(8)
C28 0.0426(10) 0.0264(9) 0.0333(10) -0.0062(7) 0.0054(8) -0.0046(8)

loop_
_atom_type_symbol
_atom_type_description
_atom_type_scat_dispersion_real
_atom_type_scat_dispersion_imag
_atom_type_scat_source
C C 0.0033 0.0016 'International Tables Vol C Tables 4.2.6.8 and 6.1.1.4'
H H 0.0000 0.0000 'International Tables Vol C Tables 4.2.6.8 and 6.1.1.4'
N N 0.0061 0.0033 'International Tables Vol C Tables 4.2.6.8 and 6.1.1.4'
Mg Mg 0.0486 0.0363 'International Tables Vol C Tables 4.2.6.8 and 6.1.1.4'
Li Li -0.0003 0.0001 'International Tables Vol C Tables 4.2.6.8 and 6.1.1.4'

loop_
_geom_angle_atom_site_label_1
_geom_angle_atom_site_label_2
_geom_angle_atom_site_label_3
_geom_angle
C4 Mg1 C11 108.85(6)
C4 Mg1 C5 120.05(6)
C11 Mg1 C5 111.79(6)
C4 Mg1 C1 88.50(6)
C11 Mg1 C1 118.59(6)
C5 Mg1 C1 107.67(6)
C4 Mg1 Li1 131.93(7)
C11 Mg1 Li1 116.00(7)
C5 Mg1 Li1 57.10(7)
C1 Mg1 Li1 55.63(7)
C4 Mg1 Li2 55.21(7)
C11 Mg1 Li2 57.02(7)
C5 Mg1 Li2 122.13(7)
C1 Mg1 Li2 127.96(7)
Li1 Mg1 Li2 172.79(9)
N1 Li1 N2 87.99(11)
N1 Li1 C1 120.86(13)
N2 Li1 C1 107.37(12)
N1 Li1 C5 113.84(13)
N2 Li1 C5 125.51(13)
C1 Li1 C5 102.46(11)
N1 Li1 Mg1 155.16(13)
N2 Li1 Mg1 116.84(12)
C1 Li1 Mg1 53.86(7)
C5 Li1 Mg1 53.19(6)
N1 Li1 C17 31.21(6)
N2 Li1 C17 58.59(8)
C1 Li1 C17 116.33(12)
C5 Li1 C17 137.91(13)
Mg1 Li1 C17 168.89(12)
N1 Li1 H1B 96.7(6)
N2 Li1 H1B 97.4(6)
C1 Li1 H1B 26.6(6)
C5 Li1 H1B 126.1(6)
Mg1 Li1 H1B 80.4(6)
C17 Li1 H1B 90.0(6)
N4 Li2 N3 87.41(11)
N4 Li2 C4 102.70(12)
N3 Li2 C4 124.35(13)
N4 Li2 C11 119.24(13)
N3 Li2 C11 119.16(13)
C4 Li2 C11 103.08(11)
N4 Li2 Mg1 110.14(11)
N3 Li2 Mg1 162.44(13)
C4 Li2 Mg1 53.32(7)
C11 Li2 Mg1 52.79(7)
N4 Li2 H4B 94.7(6)
N3 Li2 H4B 98.7(7)
C4 Li2 H4B 27.0(6)
C11 Li2 H4B 128.2(6)
Mg1 Li2 H4B 80.3(6)
C21 N1 C22 108.52(14)
C21 N1 C17 110.09(13)
C22 N1 C17 111.18(14)
C21 N1 Li1 113.37(13)
C22 N1 Li1 112.16(12)
C17 N1 Li1 101.41(12)
C19 N2 C20 107.91(14)
C19 N2 C18 109.92(14)
C20 N2 C18 110.18(14)
C19 N2 Li1 117.41(13)
C20 N2 Li1 108.40(13)
C18 N2 Li1 102.87(12)
C28 N3 C27 108.77(14)
C28 N3 C23 110.30(13)
C27 N3 C23 109.24(14)
C28 N3 Li2 106.96(12)
C27 N3 Li2 118.63(13)
C23 N3 Li2 102.69(12)
C25 N4 C26 109.22(13)
C25 N4 C24 109.64(13)
C26 N4 C24 111.12(12)
C25 N4 Li2 117.71(13)
C26 N4 Li2 106.34(12)
C24 N4 Li2 102.62(12)
C2 C1 Mg1 99.15(10)
C2 C1 Li1 131.24(13)
Mg1 C1 Li1 70.51(8)
C2 C1 H1B 109.8(12)
Mg1 C1 H1B 133.0(12)
Li1 C1 H1B 62.5(12)
C2 C1 H1A 106.6(12)
Mg1 C1 H1A 102.0(12)
Li1 C1 H1A 122.1(12)
H1B C1 H1A 104.1(15)
C3 C2 C1 113.38(13)
C3 C2 H2B 108.6(11)
C1 C2 H2B 112.7(11)
C3 C2 H2A 107.3(11)
C1 C2 H2A 110.9(11)
H2B C2 H2A 103.4(16)
C2 C3 C4 113.09(13)
C2 C3 H3B 111.2(11)
C4 C3 H3B 111.8(11)
C2 C3 H3A 108.2(12)
C4 C3 H3A 108.9(12)
H3B C3 H3A 103.0(16)
C3 C4 Mg1 100.51(10)
C3 C4 Li2 129.47(13)
Mg1 C4 Li2 71.47(8)
C3 C4 H4B 106.0(12)
Mg1 C4 H4B 136.5(12)
Li2 C4 H4B 65.0(12)
C3 C4 H4A 108.4(12)
Mg1 C4 H4A 98.8(12)
Li2 C4 H4A 122.1(12)
H4B C4 H4A 104.7(17)
C6 C5 C10 113.51(13)
C6 C5 Mg1 131.08(11)
C10 C5 Mg1 114.93(11)
C6 C5 Li1 98.47(12)
C10 C5 Li1 111.69(12)
Mg1 C5 Li1 69.71(8)
C7 C6 C5 124.00(15)
C7 C6 H6 113.9(11)
C5 C6 H6 122.0(11)
C8 C7 C6 119.57(15)
C8 C7 H7 121.7(11)
C6 C7 H7 118.7(11)
C7 C8 C9 119.37(15)
C7 C8 H8 122.0(13)
C9 C8 H8 118.6(13)
C10 C9 C8 119.69(15)
C10 C9 H9 119.1(12)
C8 C9 H9 121.3(12)
C9 C10 C5 123.86(15)
C9 C10 H10 116.5(13)
C5 C10 H10 119.6(13)
C12 C11 C16 113.57(14)
C12 C11 Mg1 119.74(11)
C16 C11 Mg1 124.08(11)
C12 C11 Li2 94.19(12)
C16 C11 Li2 122.27(12)
Mg1 C11 Li2 70.19(8)
C13 C12 C11 123.95(15)
C13 C12 H12 117.5(11)
C11 C12 H12 118.5(11)
C14 C13 C12 119.74(16)
C14 C13 H13 119.8(13)
C12 C13 H13 120.5(13)
C13 C14 C15 119.23(15)
C13 C14 H14 121.1(11)
C15 C14 H14 119.5(11)
C14 C15 C16 119.91(16)
C14 C15 H15 120.2(12)
C16 C15 H15 119.8(12)
C15 C16 C11 123.58(15)
C15 C16 H16 116.4(12)
C11 C16 H16 120.0(12)
N1 C17 C18 111.94(13)
N1 C17 Li1 47.38(9)
C18 C17 Li1 76.23(10)
N1 C17 H17B 109.3(13)
C18 C17 H17B 110.1(12)
Li1 C17 H17B 154.0(12)
N1 C17 H17A 110.2(12)
C18 C17 H17A 109.6(12)
Li1 C17 H17A 95.4(12)
H17B C17 H17A 105.4(17)
N2 C18 C17 111.34(13)
N2 C18 H18B 107.6(12)
C17 C18 H18B 111.3(11)
N2 C18 H18A 112.9(12)
C17 C18 H18A 110.2(12)
H18B C18 H18A 103.2(17)
N2 C19 H19C 112.9(13)
N2 C19 H19B 110.3(13)
H19C C19 H19B 111.4(18)
N2 C19 H19A 108.3(12)
H19C C19 H19A 105.3(18)
H19B C19 H19A 108.4(17)
N2 C20 H20C 110.1(13)
N2 C20 H20B 110.0(13)
H20C C20 H20B 105.8(18)
N2 C20 H20A 111.1(11)
H20C C20 H20A 108.2(17)
H20B C20 H20A 111.6(17)
N1 C21 H21C 111.5(13)
N1 C21 H21B 110.4(13)
H21C C21 H21B 107.7(18)
N1 C21 H21A 109.2(12)
H21C C21 H21A 106.4(17)
H21B C21 H21A 111.5(19)
N1 C22 H22C 110.2(11)
N1 C22 H22B 109.8(13)
H22C C22 H22B 105.5(17)
N1 C22 H22A 109.8(12)
H22C C22 H22A 110.4(17)
H22B C22 H22A 111.1(18)
N3 C23 C24 112.01(13)
N3 C23 H23A 110.7(12)
C24 C23 H23A 110.9(12)
N3 C23 H23B 107.6(12)
C24 C23 H23B 111.2(12)
H23A C23 H23B 104.2(16)
N4 C24 C23 111.99(13)
N4 C24 H24B 111.2(11)
C23 C24 H24B 109.5(11)
N4 C24 H24A 108.3(11)
C23 C24 H24A 106.2(11)
H24B C24 H24A 109.5(15)
N4 C25 H25C 107.4(12)
N4 C25 H25B 110.7(11)
H25C C25 H25B 109.8(15)
N4 C25 H25A 110.6(13)
H25C C25 H25A 108.8(18)
H25B C25 H25A 109.4(17)
N4 C26 H26C 108.3(11)
N4 C26 H26B 111.4(13)
H26C C26 H26B 106.9(17)
N4 C26 H26A 106.3(13)
H26C C26 H26A 113.1(17)
H26B C26 H26A 110.9(16)
N3 C27 H27C 108.3(13)
N3 C27 H27B 109.0(13)
H27C C27 H27B 111.5(19)
N3 C27 H27A 112.3(12)
H27C C27 H27A 108.4(18)
H27B C27 H27A 107.3(18)
N3 C28 H28C 110.6(12)
N3 C28 H28B 113.1(13)
H28C C28 H28B 106.7(17)
N3 C28 H28A 108.2(12)
H28C C28 H28A 108.1(17)
H28B C28 H28A 110.0(17)

loop_
_geom_bond_atom_site_label_1
_geom_bond_atom_site_label_2
_geom_bond_distance
Mg1 C4 2.2184(16)
Mg1 C11 2.2201(15)
Mg1 C5 2.2271(15)
Mg1 C1 2.2350(16)
Mg1 Li1 2.609(3)
Mg1 Li2 2.623(3)
Li1 N1 2.092(3)
Li1 N2 2.118(3)
Li1 C1 2.285(3)
Li1 C5 2.335(3)
Li1 C17 2.786(3)
Li1 H1B 2.03(2)
Li2 N4 2.090(3)
Li2 N3 2.143(3)
Li2 C4 2.272(3)
Li2 C11 2.338(3)
Li2 H4B 2.06(2)
N1 C21 1.465(2)
N1 C22 1.467(2)
N1 C17 1.473(2)
N2 C19 1.470(2)
N2 C20 1.472(2)
N2 C18 1.474(2)
N3 C28 1.468(2)
N3 C27 1.470(2)
N3 C23 1.481(2)
N4 C25 1.468(2)
N4 C26 1.470(2)
N4 C24 1.475(2)
C1 C2 1.547(2)
C1 H1B 1.02(2)
C1 H1A 1.02(2)
C2 C3 1.532(2)
C2 H2B 1.04(2)
C2 H2A 1.03(2)
C3 C4 1.544(2)
C3 H3B 1.03(2)
C3 H3A 1.00(2)
C4 H4B 1.03(2)
C4 H4A 1.00(2)
C5 C6 1.411(2)
C5 C10 1.417(2)
C6 C7 1.394(2)
C6 H6 0.973(19)
C7 C8 1.388(2)
C7 H7 0.99(2)
C8 C9 1.390(2)
C8 H8 0.87(2)
C9 C10 1.390(2)
C9 H9 1.00(2)
C10 H10 0.93(2)
C11 C12 1.405(2)
C11 C16 1.414(2)
C12 C13 1.397(2)
C12 H12 1.00(2)
C13 C14 1.381(3)
C13 H13 0.97(2)
C14 C15 1.384(3)
C14 H14 1.02(2)
C15 C16 1.394(2)
C15 H15 1.02(2)
C16 H16 0.95(2)
C17 C18 1.516(2)
C17 H17B 1.00(2)
C17 H17A 0.97(2)
C18 H18B 1.02(2)
C18 H18A 0.97(2)
C19 H19C 1.01(2)
C19 H19B 1.02(2)
C19 H19A 1.02(2)
C20 H20C 1.01(2)
C20 H20B 0.99(2)
C20 H20A 1.02(2)
C21 H21C 1.05(2)
C21 H21B 0.92(2)
C21 H21A 1.02(2)
C22 H22C 1.03(2)
C22 H22B 0.95(2)
C22 H22A 1.02(2)
C23 C24 1.511(2)
C23 H23A 1.00(2)
C23 H23B 0.99(2)
C24 H24B 0.993(19)
C24 H24A 1.01(2)
C25 H25C 0.96(2)
C25 H25B 1.00(2)
C25 H25A 1.01(2)
C26 H26C 1.02(2)
C26 H26B 0.98(2)
C26 H26A 1.00(2)
C27 H27C 0.97(2)
C27 H27B 0.95(2)
C27 H27A 1.02(2)
C28 H28C 0.96(2)
C28 H28B 1.05(2)
C28 H28A 0.97(2)
